data_7063917
loop_
_publ_author_name
'Wang, Xini'
'Zhang, Peng'
'Zheng, Ziyi'
'Bian, Guangling'
'Song, Ling'

_publ_section_title
;
 Thermal stability analysis of organic laser dye
 4,4&#x2032;-bis[(N-carbazole)styryl]-biphenyl
;
_journal_issue 32
_journal_name_full 'New Journal of Chemistry'
_journal_page_first 13709
_journal_page_last 13713
_journal_paper_doi 10.1039/D5NJ01391G
_journal_volume 49
_journal_year 2025
_chemical_formula_moiety 'C52 H36 N2'
_chemical_formula_sum 'C52 H36 N2'
_chemical_formula_weight 688.83
_chemical_name_systematic BSBCz-Pbca
_space_group_crystal_system orthorhombic
_space_group_IT_number 61
_space_group_name_Hall '-P 2ac 2ab'
_space_group_name_H-M_alt 'P b c a'
_atom_sites_solution_hydrogens geom
_atom_sites_solution_primary dual
_audit_block_doi 10.5517/ccdc.csd.cc2lz693
_audit_creation_date 2024-10-23
_audit_creation_method
;
Olex2 1.5
(compiled 2023.03.06 svn.rbb2c1857 for OlexSys, GUI svn.r6748)
;
_audit_update_record
;
2024-12-22 deposited with the CCDC.	2025-07-18 downloaded from the CCDC.
;
_cell_angle_alpha 90
_cell_angle_beta 90
_cell_angle_gamma 90
_cell_formula_units_Z 8
_cell_length_a 14.6593(10)
_cell_length_b 15.7454(9)
_cell_length_c 31.8072(18)
_cell_measurement_reflns_used 14071
_cell_measurement_temperature 296.2
_cell_measurement_theta_max 76.8050
_cell_measurement_theta_min 4.0500
_cell_volume 7341.6(8)
_computing_molecular_graphics 'Olex2 1.5 (Dolomanov et al., 2009)'
_computing_publication_material 'Olex2 1.5 (Dolomanov et al., 2009)'
_computing_structure_refinement 'SHELXL 2014/7 (Sheldrick, 2015)'
_computing_structure_solution 'SHELXT 2018/2 (Sheldrick, 2018)'
_diffrn_ambient_temperature 296.2
_diffrn_measured_fraction_theta_full 0.988
_diffrn_measured_fraction_theta_max 0.928
_diffrn_measurement_device_type 'XtaLAB Synergy, Single source at home/near, HyPix'
_diffrn_radiation_type CuK\a
_diffrn_radiation_wavelength 1.54184
_diffrn_reflns_av_R_equivalents 0.1119
_diffrn_reflns_av_unetI/netI 0.0557
_diffrn_reflns_Laue_measured_fraction_full 0.988
_diffrn_reflns_Laue_measured_fraction_max 0.928
_diffrn_reflns_limit_h_max 16
_diffrn_reflns_limit_h_min -18
_diffrn_reflns_limit_k_max 15
_diffrn_reflns_limit_k_min -19
_diffrn_reflns_limit_l_max 40
_diffrn_reflns_limit_l_min -37
_diffrn_reflns_number 33161
_diffrn_reflns_point_group_measured_fraction_full 0.988
_diffrn_reflns_point_group_measured_fraction_max 0.928
_diffrn_reflns_theta_full 67.684
_diffrn_reflns_theta_max 80.499
_diffrn_reflns_theta_min 2.778
_exptl_absorpt_coefficient_mu 0.550
_exptl_crystal_colour 'clear yellowish yellow'
_exptl_crystal_colour_lustre clear
_exptl_crystal_colour_modifier yellowish
_exptl_crystal_colour_primary yellow
_exptl_crystal_density_diffrn 1.246
_exptl_crystal_description needle
_exptl_crystal_F_000 2896
_exptl_crystal_recrystallization_method 'Vapour deposition'
_exptl_crystal_size_max 0.8
_exptl_crystal_size_mid 0.3
_exptl_crystal_size_min 0.3
_refine_diff_density_max 0.500
_refine_diff_density_min -0.267
_refine_diff_density_rms 0.073
_refine_ls_extinction_coef 0.00077(13)
_refine_ls_extinction_expression Fc^*^=kFc[1+0.001xFc^2^\l^3^/sin(2\q)]^-1/4^
_refine_ls_extinction_method 'SHELXL-2014/7 (Sheldrick 2014'
_refine_ls_goodness_of_fit_ref 1.085
_refine_ls_hydrogen_treatment constr
_refine_ls_matrix_type full
_refine_ls_number_parameters 488
_refine_ls_number_reflns 7478
_refine_ls_number_restraints 0
_refine_ls_restrained_S_all 1.085
_refine_ls_R_factor_all 0.1143
_refine_ls_R_factor_gt 0.0820
_refine_ls_shift/su_max 0.000
_refine_ls_shift/su_mean 0.000
_refine_ls_structure_factor_coef Fsqd
_refine_ls_weighting_details 'w=1/[\s^2^(Fo^2^)+(0.1386P)^2^+2.2229P] where P=(Fo^2^+2Fc^2^)/3'
_refine_ls_weighting_scheme calc
_refine_ls_wR_factor_gt 0.2278
_refine_ls_wR_factor_ref 0.2680
_reflns_Friedel_coverage 0.000
_reflns_number_gt 5139
_reflns_number_total 7478
_reflns_threshold_expression 'I > 2\s(I)'
_cod_data_source_file d5nj01391g2.cif
_cod_data_source_block bsbcz_auto
_cod_depositor_comments 'Adding full bibliography for 7063915--7063917.cif.'
_cod_database_code 7063917
_shelx_shelxl_version_number 2014/7
_shelx_space_group_comment
;
The symmetry employed for this shelxl refinement is uniquely defined
by the following loop, which should always be used as a source of
symmetry information in preference to the above space-group names.
They are only intended as comments.
;
_shelx_estimated_absorpt_t_max 0.852
_shelx_estimated_absorpt_t_min 0.668
_olex2_refinement_description
;
1. Fixed Uiso
 At 1.2 times of:
  All C(H) groups
2.a Aromatic/amide H refined with riding coordinates:
 C00F(H00F), C00H(H00H), C00J(H00J), C00K(H00K), C00L(H00L), C00M(H00M),
 C00N(H00N), C00O(H00O), C00Q(H00Q), C00R(H00R), C00S(H00S), C00T(H00T),
 C00U(H00U), C00V(H00V), C00W(H00W), C00Y(H00Y), C00Z(H00Z), C010(H010),
 C011(H011), C012(H012), C013(H013), C014(H014), C015(H015), C016(H016),
 C017(H017), C018(H018), C019(H019), C01A(H01A), C01B(H01B), C01C(H01C),
 C01D(H01D), C01E(H01E), C01F(H01F), C01G(H01G), C01H(H01H), C01I(H01I)
;
_olex2_submission_special_instructions 'No special instructions were received'

loop_
_space_group_symop_operation_xyz
'x, y, z'
'-x+1/2, -y, z+1/2'
'-x, y+1/2, -z+1/2'
'x+1/2, -y+1/2, -z'
'-x, -y, -z'
'x-1/2, y, -z-1/2'
'x, -y-1/2, z-1/2'
'-x-1/2, y-1/2, z'

loop_
_atom_site_label
_atom_site_type_symbol
_atom_site_fract_x
_atom_site_fract_y
_atom_site_fract_z
_atom_site_U_iso_or_equiv
_atom_site_adp_type
_atom_site_occupancy
_atom_site_site_symmetry_order
_atom_site_calc_flag
_atom_site_refinement_flags_posn
_atom_site_refinement_flags_adp
_atom_site_refinement_flags_occupancy
_atom_site_disorder_assembly
_atom_site_disorder_group
N001 N 0.70267(16) 1.07766(13) 0.14785(7) 0.0631(6) Uani 1 1 d . . . . .
N002 N 0.68774(17) -0.25576(13) 0.44104(7) 0.0660(6) Uani 1 1 d . . . . .
C003 C 0.77043(18) 1.09402(15) 0.11814(8) 0.0591(6) Uani 1 1 d . . . . .
C004 C 0.68754(18) 1.21536(15) 0.12729(8) 0.0601(6) Uani 1 1 d . . . . .
C005 C 0.68738(18) 0.99875(15) 0.16834(8) 0.0609(6) Uani 1 1 d . . . . .
C006 C 0.65346(18) 1.15178(15) 0.15410(8) 0.0596(6) Uani 1 1 d . . . . .
C007 C 0.76283(18) 1.17769(16) 0.10434(8) 0.0609(6) Uani 1 1 d . . . . .
C008 C 0.66985(19) -0.17838(15) 0.41995(8) 0.0600(6) Uani 1 1 d . . . . .
C009 C 0.64112(18) -0.02452(17) 0.37743(9) 0.0637(6) Uani 1 1 d . . . . .
C00A C 0.60131(18) 0.37376(16) 0.30915(9) 0.0625(6) Uani 1 1 d . . . . .
C00B C 0.7611(2) -0.26920(17) 0.46847(8) 0.0666(7) Uani 1 1 d . . . . .
C00C C 0.6354(2) -0.32921(16) 0.43960(8) 0.0642(7) Uani 1 1 d . . . . .
C00D C 0.60040(19) 0.45830(16) 0.28894(9) 0.0659(7) Uani 1 1 d . . . . .
C00E C 0.7550(2) -0.35162(18) 0.48447(8) 0.0712(8) Uani 1 1 d . . . . .
C00F C 0.6165(2) 0.30054(16) 0.28593(9) 0.0672(7) Uani 1 1 d . . . . .
H00F H 0.6239 0.3049 0.2570 0.081 Uiso 1 1 calc R U . . .
C00G C 0.60956(19) 0.21229(17) 0.34785(9) 0.0681(7) Uani 1 1 d . . . . .
C00H C 0.6486(2) 1.29506(17) 0.12799(10) 0.0703(7) Uani 1 1 d . . . . .
H00H H 0.6710 1.3378 0.1106 0.084 Uiso 1 1 calc R U . . .
C00I C 0.6744(2) -0.38979(17) 0.46655(9) 0.0714(8) Uani 1 1 d . . . . .
C00J C 0.6570(2) -0.10439(17) 0.44184(9) 0.0700(7) Uani 1 1 d . . . . .
H00J H 0.6572 -0.1056 0.4711 0.084 Uiso 1 1 calc R U . . .
C00K C 0.6516(2) -0.09985(17) 0.35628(9) 0.0714(7) Uani 1 1 d . . . . .
H00K H 0.6485 -0.0994 0.3271 0.086 Uiso 1 1 calc R U . . .
C00L C 0.6398(2) 0.52845(17) 0.30808(10) 0.0709(7) Uani 1 1 d . . . . .
H00L H 0.6632 0.5234 0.3351 0.085 Uiso 1 1 calc R U . . .
C00M C 0.58060(19) 1.16684(18) 0.18086(9) 0.0691(7) Uani 1 1 d . . . . .
H00M H 0.5577 1.1245 0.1983 0.083 Uiso 1 1 calc R U . . .
C00N C 0.6666(2) -0.17582(18) 0.37631(9) 0.0699(7) Uani 1 1 d . . . . .
H00N H 0.6746 -0.2253 0.3608 0.084 Uiso 1 1 calc R U . . .
C00O C 0.6562(2) 0.92959(16) 0.14664(10) 0.0713(7) Uani 1 1 d . . . . .
H00O H 0.6440 0.9339 0.1180 0.086 Uiso 1 1 calc R U . . .
C00P C 0.6618(2) 0.84536(19) 0.21041(10) 0.0724(8) Uani 1 1 d . . . . .
C00Q C 0.6298(2) 0.05531(17) 0.35438(9) 0.0696(7) Uani 1 1 d . . . . .
H00Q H 0.6318 0.0517 0.3252 0.084 Uiso 1 1 calc R U . . .
C00R C 0.6210(2) 0.22161(17) 0.30449(9) 0.0693(7) Uani 1 1 d . . . . .
H00R H 0.6318 0.1739 0.2880 0.083 Uiso 1 1 calc R U . . .
C00S C 0.6427(2) 0.85316(17) 0.16721(11) 0.0767(8) Uani 1 1 d . . . . .
H00S H 0.6209 0.8065 0.1523 0.092 Uiso 1 1 calc R U . . .
C00T C 0.8397(2) 1.04065(18) 0.10395(10) 0.0724(7) Uani 1 1 d . . . . .
H00T H 0.8451 0.9852 0.1137 0.087 Uiso 1 1 calc R U . . .
C00U C 0.6437(2) -0.02835(17) 0.42136(9) 0.0710(7) Uani 1 1 d . . . . .
H00U H 0.6363 0.0212 0.4369 0.085 Uiso 1 1 calc R U . . .
C00V C 0.5889(2) 0.36375(18) 0.35232(9) 0.0724(8) Uani 1 1 d . . . . .
H00V H 0.5780 0.4113 0.3689 0.087 Uiso 1 1 calc R U . . .
C00W C 0.5564(2) -0.34571(17) 0.41730(10) 0.0744(8) Uani 1 1 d . . . . .
H00W H 0.5310 -0.3052 0.3995 0.089 Uiso 1 1 calc R U . . .
C00X C 0.6106(2) 0.61683(18) 0.24661(10) 0.0744(8) Uani 1 1 d . . . . .
C00Y C 0.6174(2) 0.13107(18) 0.37011(10) 0.0736(8) Uani 1 1 d . . . . .
H00Y H 0.6130 0.1339 0.3992 0.088 Uiso 1 1 calc R U . . .
C00Z C 0.6450(2) 0.60595(18) 0.28761(12) 0.0782(9) Uani 1 1 d . . . . .
H00Z H 0.6718 0.6519 0.3013 0.094 Uiso 1 1 calc R U . . .
C010 C 0.8245(2) 1.20875(19) 0.07484(9) 0.0730(8) Uani 1 1 d . . . . .
H010 H 0.8198 1.2642 0.0651 0.088 Uiso 1 1 calc R U . . .
C011 C 0.5926(2) 0.28547(19) 0.37066(10) 0.0777(8) Uani 1 1 d . . . . .
H011 H 0.5833 0.2811 0.3995 0.093 Uiso 1 1 calc R U . . .
C012 C 0.7038(2) 0.9924(2) 0.21107(10) 0.0781(8) Uani 1 1 d . . . . .
H012 H 0.7228 1.0398 0.2262 0.094 Uiso 1 1 calc R U . . .
C013 C 0.5638(2) 0.47071(19) 0.24897(10) 0.0767(8) Uani 1 1 d . . . . .
H013 H 0.5352 0.4255 0.2355 0.092 Uiso 1 1 calc R U . . .
C014 C 0.5434(2) 1.24747(19) 0.18050(10) 0.0772(8) Uani 1 1 d . . . . .
H014 H 0.4946 1.2594 0.1983 0.093 Uiso 1 1 calc R U . . .
C015 C 0.5764(2) 1.31104(18) 0.15455(10) 0.0767(8) Uani 1 1 d . . . . .
H015 H 0.5498 1.3646 0.1551 0.092 Uiso 1 1 calc R U . . .
C016 C 0.8925(2) 1.1563(2) 0.06040(10) 0.0806(9) Uani 1 1 d . . . . .
H016 H 0.9339 1.1766 0.0407 0.097 Uiso 1 1 calc R U . . .
C017 C 0.8320(2) -0.2151(2) 0.47888(10) 0.0808(8) Uani 1 1 d . . . . .
H017 H 0.8348 -0.1602 0.4682 0.097 Uiso 1 1 calc R U . . .
C018 C 0.9002(2) 1.0735(2) 0.07477(11) 0.0817(9) Uani 1 1 d . . . . .
H018 H 0.9470 1.0393 0.0646 0.098 Uiso 1 1 calc R U . . .
C019 C 0.5689(2) 0.54810(19) 0.22875(11) 0.0807(8) Uani 1 1 d . . . . .
H019 H 0.5431 0.5537 0.2022 0.097 Uiso 1 1 calc R U . . .
C01A C 0.6190(2) 0.6962(2) 0.22229(12) 0.0830(9) Uani 1 1 d . . . . .
H01A H 0.5966 0.6947 0.1950 0.100 Uiso 1 1 calc R U . . .
C01B C 0.6919(2) 0.9160(2) 0.23096(11) 0.0844(9) Uani 1 1 d . . . . .
H01B H 0.7048 0.9122 0.2595 0.101 Uiso 1 1 calc R U . . .
C01C C 0.6319(3) -0.46828(19) 0.47131(11) 0.0880(10) Uani 1 1 d . . . . .
H01C H 0.6559 -0.5089 0.4894 0.106 Uiso 1 1 calc R U . . .
C01D C 0.6528(2) 0.7658(2) 0.23399(12) 0.0835(9) Uani 1 1 d . . . . .
H01D H 0.6751 0.7669 0.2614 0.100 Uiso 1 1 calc R U . . .
C01E C 0.8240(3) -0.3801(2) 0.51166(10) 0.0909(11) Uani 1 1 d . . . . .
H01E H 0.8216 -0.4345 0.5229 0.109 Uiso 1 1 calc R U . . .
C01F C 0.5166(3) -0.42440(19) 0.42238(12) 0.0889(10) Uani 1 1 d . . . . .
H01F H 0.4635 -0.4371 0.4077 0.107 Uiso 1 1 calc R U . . .
C01G C 0.5537(3) -0.4847(2) 0.44880(12) 0.0943(11) Uani 1 1 d . . . . .
H01G H 0.5254 -0.5373 0.4514 0.113 Uiso 1 1 calc R U . . .
C01H C 0.8947(3) -0.3274(3) 0.52143(11) 0.1021(13) Uani 1 1 d . . . . .
H01H H 0.9411 -0.3468 0.5389 0.123 Uiso 1 1 calc R U . . .
C01I C 0.8985(3) -0.2454(3) 0.50573(11) 0.0950(11) Uani 1 1 d . . . . .
H01I H 0.9466 -0.2102 0.5134 0.114 Uiso 1 1 calc R U . . .

loop_
_atom_site_aniso_label
_atom_site_aniso_U_11
_atom_site_aniso_U_22
_atom_site_aniso_U_33
_atom_site_aniso_U_23
_atom_site_aniso_U_13
_atom_site_aniso_U_12
N001 0.0730(14) 0.0515(11) 0.0650(13) 0.0064(9) 0.0094(11) 0.0010(9)
N002 0.0833(15) 0.0551(12) 0.0595(12) 0.0065(9) -0.0090(11) 0.0008(10)
C003 0.0647(14) 0.0536(13) 0.0589(13) -0.0028(11) 0.0023(12) -0.0032(10)
C004 0.0704(15) 0.0534(13) 0.0566(14) 0.0001(10) -0.0019(12) -0.0031(11)
C005 0.0644(14) 0.0556(13) 0.0627(14) 0.0093(11) -0.0016(12) -0.0021(10)
C006 0.0694(15) 0.0558(13) 0.0536(13) 0.0016(10) -0.0001(12) -0.0009(11)
C007 0.0689(15) 0.0591(14) 0.0548(13) 0.0001(11) 0.0019(12) -0.0056(11)
C008 0.0724(15) 0.0527(13) 0.0550(13) 0.0044(11) -0.0035(12) 0.0000(11)
C009 0.0648(15) 0.0622(15) 0.0642(15) 0.0095(12) -0.0040(12) -0.0056(11)
C00A 0.0631(15) 0.0565(13) 0.0679(15) 0.0080(12) -0.0021(12) -0.0009(11)
C00B 0.0794(17) 0.0689(16) 0.0514(13) 0.0000(12) -0.0024(13) 0.0121(13)
C00C 0.0872(18) 0.0535(13) 0.0518(13) 0.0046(11) 0.0046(13) 0.0053(12)
C00D 0.0689(16) 0.0569(14) 0.0718(16) 0.0101(12) 0.0017(13) 0.0006(11)
C00E 0.096(2) 0.0701(16) 0.0476(12) 0.0015(12) 0.0012(14) 0.0209(14)
C00F 0.0781(17) 0.0598(14) 0.0637(15) 0.0095(12) -0.0034(13) -0.0053(12)
C00G 0.0680(16) 0.0646(15) 0.0717(17) 0.0123(13) -0.0037(13) -0.0041(12)
C00H 0.0837(19) 0.0539(14) 0.0732(17) 0.0028(12) -0.0012(15) -0.0022(12)
C00I 0.101(2) 0.0576(15) 0.0555(14) 0.0047(12) 0.0103(15) 0.0128(14)
C00J 0.095(2) 0.0625(15) 0.0529(14) 0.0038(11) -0.0053(14) 0.0044(14)
C00K 0.093(2) 0.0671(16) 0.0539(14) 0.0082(12) -0.0013(14) -0.0029(14)
C00L 0.0785(18) 0.0583(15) 0.0758(17) 0.0017(13) 0.0011(14) 0.0032(12)
C00M 0.0728(17) 0.0726(16) 0.0619(15) 0.0026(13) 0.0079(13) -0.0014(13)
C00N 0.094(2) 0.0604(15) 0.0550(14) -0.0015(12) 0.0002(14) -0.0009(13)
C00O 0.0862(19) 0.0583(15) 0.0694(16) 0.0078(13) -0.0046(15) 0.0010(13)
C00P 0.0651(16) 0.0722(17) 0.0799(19) 0.0237(15) 0.0135(14) 0.0080(13)
C00Q 0.0769(17) 0.0652(16) 0.0667(16) 0.0145(13) -0.0053(14) -0.0075(13)
C00R 0.0811(18) 0.0557(14) 0.0712(17) 0.0061(12) -0.0040(14) -0.0038(12)
C00S 0.0799(19) 0.0550(14) 0.095(2) 0.0030(15) 0.0022(16) 0.0002(13)
C00T 0.0757(18) 0.0615(15) 0.0800(18) -0.0069(14) 0.0055(15) 0.0002(13)
C00U 0.092(2) 0.0552(14) 0.0658(16) -0.0017(12) -0.0087(14) 0.0033(13)
C00V 0.084(2) 0.0635(15) 0.0697(17) 0.0046(13) 0.0040(15) 0.0036(13)
C00W 0.092(2) 0.0602(15) 0.0705(17) 0.0022(13) -0.0048(16) -0.0015(14)
C00X 0.0736(17) 0.0646(16) 0.085(2) 0.0164(15) 0.0098(16) 0.0107(13)
C00Y 0.0858(19) 0.0650(16) 0.0698(17) 0.0134(13) -0.0038(15) -0.0026(14)
C00Z 0.0763(19) 0.0552(15) 0.103(2) -0.0034(15) 0.0131(17) -0.0012(12)
C010 0.0876(19) 0.0720(17) 0.0594(15) 0.0035(13) 0.0096(14) -0.0106(14)
C011 0.094(2) 0.0729(18) 0.0661(17) 0.0121(14) 0.0023(15) 0.0033(15)
C012 0.089(2) 0.0805(19) 0.0649(16) 0.0107(14) -0.0079(15) -0.0081(15)
C013 0.0813(19) 0.0682(16) 0.0806(19) 0.0140(14) -0.0109(16) -0.0034(14)
C014 0.0751(18) 0.0774(18) 0.0790(19) -0.0109(15) 0.0075(15) 0.0037(14)
C015 0.0830(19) 0.0611(15) 0.086(2) -0.0074(14) -0.0023(16) 0.0063(13)
C016 0.084(2) 0.090(2) 0.0681(17) -0.0067(15) 0.0191(15) -0.0151(16)
C017 0.088(2) 0.087(2) 0.0666(17) -0.0064(15) -0.0078(16) 0.0011(16)
C018 0.0761(19) 0.085(2) 0.084(2) -0.0193(17) 0.0154(16) -0.0044(15)
C019 0.088(2) 0.0693(17) 0.085(2) 0.0230(15) -0.0086(17) 0.0004(15)
C01A 0.0801(19) 0.0718(19) 0.097(2) 0.0092(17) 0.0101(17) 0.0054(15)
C01B 0.100(2) 0.086(2) 0.0676(17) 0.0185(16) -0.0016(17) -0.0062(17)
C01C 0.128(3) 0.0593(17) 0.0762(19) 0.0121(15) 0.011(2) 0.0099(17)
C01D 0.082(2) 0.080(2) 0.089(2) 0.0150(17) 0.0119(17) 0.0034(15)
C01E 0.114(3) 0.102(2) 0.0565(16) 0.0080(16) -0.0068(18) 0.033(2)
C01F 0.107(3) 0.0671(18) 0.093(2) 0.0010(16) 0.000(2) -0.0132(16)
C01G 0.126(3) 0.0603(17) 0.097(2) 0.0101(17) 0.010(2) -0.0115(18)
C01H 0.103(3) 0.142(4) 0.0611(18) -0.004(2) -0.0191(18) 0.040(3)
C01I 0.091(2) 0.126(3) 0.0682(18) -0.010(2) -0.0171(17) 0.011(2)

loop_
_atom_type_symbol
_atom_type_description
_atom_type_scat_dispersion_real
_atom_type_scat_dispersion_imag
_atom_type_scat_source
C C 0.0181 0.0091 'International Tables Vol C Tables 4.2.6.8 and 6.1.1.4'
H H 0.0000 0.0000 'International Tables Vol C Tables 4.2.6.8 and 6.1.1.4'
N N 0.0311 0.0180 'International Tables Vol C Tables 4.2.6.8 and 6.1.1.4'

loop_
_geom_angle_atom_site_label_1
_geom_angle_atom_site_label_2
_geom_angle_atom_site_label_3
_geom_angle
_geom_angle_site_symmetry_1
_geom_angle_site_symmetry_3
_geom_angle_publ_flag
C003 N001 C005 125.8(2) . . ?
C006 N001 C003 108.2(2) . . ?
C006 N001 C005 126.0(2) . . ?
C00B N002 C008 124.6(2) . . ?
C00C N002 C008 126.8(2) . . ?
C00C N002 C00B 108.6(2) . . ?
C007 C003 N001 109.3(2) . . ?
C00T C003 N001 128.8(2) . . ?
C00T C003 C007 121.8(2) . . ?
C006 C004 C007 106.5(2) . . ?
C00H C004 C006 119.4(3) . . ?
C00H C004 C007 134.1(3) . . ?
C00O C005 N001 121.1(2) . . ?
C00O C005 C012 119.8(2) . . ?
C012 C005 N001 119.1(2) . . ?
N001 C006 C004 109.1(2) . . ?
N001 C006 C00M 129.3(2) . . ?
C00M C006 C004 121.6(2) . . ?
C003 C007 C004 106.8(2) . . ?
C010 C007 C003 119.5(3) . . ?
C010 C007 C004 133.6(3) . . ?
C00J C008 N002 121.1(2) . . ?
C00J C008 C00N 118.6(2) . . ?
C00N C008 N002 120.3(2) . . ?
C00K C009 C00Q 120.6(3) . . ?
C00K C009 C00U 116.7(2) . . ?
C00U C009 C00Q 122.7(3) . . ?
C00F C00A C00D 121.2(2) . . ?
C00F C00A C00V 116.8(2) . . ?
C00V C00A C00D 121.9(3) . . ?
C00E C00B N002 108.5(3) . . ?
C017 C00B N002 129.3(3) . . ?
C017 C00B C00E 122.2(3) . . ?
N002 C00C C00I 108.7(3) . . ?
C00W C00C N002 129.5(2) . . ?
C00W C00C C00I 121.8(3) . . ?
C00L C00D C00A 121.5(3) . . ?
C00L C00D C013 116.7(3) . . ?
C013 C00D C00A 121.8(3) . . ?
C00B C00E C00I 107.2(2) . . ?
C00B C00E C01E 118.3(3) . . ?
C01E C00E C00I 134.5(3) . . ?
C00A C00F H00F 119.0 . . ?
C00R C00F C00A 122.0(3) . . ?
C00R C00F H00F 119.0 . . ?
C00R C00G C00Y 124.0(3) . . ?
C011 C00G C00R 116.8(2) . . ?
C011 C00G C00Y 119.1(3) . . ?
C004 C00H H00H 120.2 . . ?
C015 C00H C004 119.6(3) . . ?
C015 C00H H00H 120.2 . . ?
C00C C00I C00E 106.9(2) . . ?
C01C C00I C00C 119.2(3) . . ?
C01C C00I C00E 133.9(3) . . ?
C008 C00J H00J 119.4 . . ?
C008 C00J C00U 121.2(2) . . ?
C00U C00J H00J 119.4 . . ?
C009 C00K H00K 118.5 . . ?
C009 C00K C00N 122.9(3) . . ?
C00N C00K H00K 118.5 . . ?
C00D C00L H00L 119.4 . . ?
C00Z C00L C00D 121.2(3) . . ?
C00Z C00L H00L 119.4 . . ?
C006 C00M H00M 121.4 . . ?
C014 C00M C006 117.2(3) . . ?
C014 C00M H00M 121.4 . . ?
C008 C00N H00N 120.2 . . ?
C00K C00N C008 119.6(3) . . ?
C00K C00N H00N 120.2 . . ?
C005 C00O H00O 120.0 . . ?
C005 C00O C00S 120.1(3) . . ?
C00S C00O H00O 120.0 . . ?
C00S C00P C01D 123.8(3) . . ?
C01B C00P C00S 117.4(3) . . ?
C01B C00P C01D 118.8(3) . . ?
C009 C00Q H00Q 116.3 . . ?
C00Y C00Q C009 127.4(3) . . ?
C00Y C00Q H00Q 116.3 . . ?
C00F C00R C00G 120.8(3) . . ?
C00F C00R H00R 119.6 . . ?
C00G C00R H00R 119.6 . . ?
C00O C00S C00P 120.6(3) . . ?
C00O C00S H00S 119.7 . . ?
C00P C00S H00S 119.7 . . ?
C003 C00T H00T 121.3 . . ?
C018 C00T C003 117.3(3) . . ?
C018 C00T H00T 121.3 . . ?
C009 C00U H00U 119.5 . . ?
C00J C00U C009 120.9(3) . . ?
C00J C00U H00U 119.5 . . ?
C00A C00V H00V 119.4 . . ?
C011 C00V C00A 121.2(3) . . ?
C011 C00V H00V 119.4 . . ?
C00C C00W H00W 121.2 . . ?
C01F C00W C00C 117.6(3) . . ?
C01F C00W H00W 121.2 . . ?
C00Z C00X C01A 124.0(3) . . ?
C019 C00X C00Z 116.7(3) . . ?
C019 C00X C01A 119.4(3) . . ?
C00G C00Y H00Y 115.8 . . ?
C00Q C00Y C00G 128.5(3) . . ?
C00Q C00Y H00Y 115.8 . . ?
C00L C00Z C00X 121.5(3) . . ?
C00L C00Z H00Z 119.2 . . ?
C00X C00Z H00Z 119.2 . . ?
C007 C010 H010 120.5 . . ?
C016 C010 C007 119.1(3) . . ?
C016 C010 H010 120.5 . . ?
C00G C011 H011 118.8 . . ?
C00V C011 C00G 122.3(3) . . ?
C00V C011 H011 118.8 . . ?
C005 C012 H012 120.2 . . ?
C01B C012 C005 119.6(3) . . ?
C01B C012 H012 120.2 . . ?
C00D C013 H013 119.1 . . ?
C019 C013 C00D 121.9(3) . . ?
C019 C013 H013 119.1 . . ?
C00M C014 H014 119.0 . . ?
C00M C014 C015 122.1(3) . . ?
C015 C014 H014 119.0 . . ?
C00H C015 C014 120.1(3) . . ?
C00H C015 H015 119.9 . . ?
C014 C015 H015 119.9 . . ?
C010 C016 H016 119.5 . . ?
C010 C016 C018 121.0(3) . . ?
C018 C016 H016 119.5 . . ?
C00B C017 H017 121.1 . . ?
C01I C017 C00B 117.8(3) . . ?
C01I C017 H017 121.1 . . ?
C00T C018 C016 121.3(3) . . ?
C00T C018 H018 119.3 . . ?
C016 C018 H018 119.3 . . ?
C00X C019 C013 122.0(3) . . ?
C00X C019 H019 119.0 . . ?
C013 C019 H019 119.0 . . ?
C00X C01A H01A 116.0 . . ?
C01D C01A C00X 128.0(4) . . ?
C01D C01A H01A 116.0 . . ?
C00P C01B C012 122.4(3) . . ?
C00P C01B H01B 118.8 . . ?
C012 C01B H01B 118.8 . . ?
C00I C01C H01C 120.6 . . ?
C01G C01C C00I 118.9(3) . . ?
C01G C01C H01C 120.6 . . ?
C00P C01D H01D 115.5 . . ?
C01A C01D C00P 128.9(4) . . ?
C01A C01D H01D 115.5 . . ?
C00E C01E H01E 120.2 . . ?
C01H C01E C00E 119.6(3) . . ?
C01H C01E H01E 120.2 . . ?
C00W C01F H01F 119.2 . . ?
C00W C01F C01G 121.5(4) . . ?
C01G C01F H01F 119.2 . . ?
C01C C01G C01F 121.1(3) . . ?
C01C C01G H01G 119.5 . . ?
C01F C01G H01G 119.5 . . ?
C01E C01H H01H 119.5 . . ?
C01E C01H C01I 121.0(3) . . ?
C01I C01H H01H 119.5 . . ?
C017 C01I C01H 121.1(4) . . ?
C017 C01I H01I 119.4 . . ?
C01H C01I H01I 119.4 . . ?

loop_
_geom_bond_atom_site_label_1
_geom_bond_atom_site_label_2
_geom_bond_distance
_geom_bond_site_symmetry_2
_geom_bond_publ_flag
N001 C003 1.395(3) . ?
N001 C005 1.421(3) . ?
N001 C006 1.386(3) . ?
N002 C008 1.415(3) . ?
N002 C00B 1.401(4) . ?
N002 C00C 1.388(3) . ?
C003 C007 1.393(3) . ?
C003 C00T 1.394(4) . ?
C004 C006 1.407(3) . ?
C004 C007 1.450(4) . ?
C004 C00H 1.379(4) . ?
C005 C00O 1.368(4) . ?
C005 C012 1.384(4) . ?
C006 C00M 1.386(4) . ?
C007 C010 1.392(4) . ?
C008 C00J 1.370(4) . ?
C008 C00N 1.390(4) . ?
C009 C00K 1.372(4) . ?
C009 C00Q 1.465(4) . ?
C009 C00U 1.399(4) . ?
C00A C00D 1.478(4) . ?
C00A C00F 1.387(4) . ?
C00A C00V 1.394(4) . ?
C00B C00E 1.397(4) . ?
C00B C017 1.384(4) . ?
C00C C00I 1.404(4) . ?
C00C C00W 1.384(4) . ?
C00D C00L 1.387(4) . ?
C00D C013 1.394(4) . ?
C00E C00I 1.443(5) . ?
C00E C01E 1.405(4) . ?
C00F H00F 0.9300 . ?
C00F C00R 1.377(4) . ?
C00G C00R 1.397(4) . ?
C00G C00Y 1.466(4) . ?
C00G C011 1.384(4) . ?
C00H H00H 0.9300 . ?
C00H C015 1.377(4) . ?
C00I C01C 1.393(4) . ?
C00J H00J 0.9300 . ?
C00J C00U 1.377(4) . ?
C00K H00K 0.9300 . ?
C00K C00N 1.373(4) . ?
C00L H00L 0.9300 . ?
C00L C00Z 1.385(4) . ?
C00M H00M 0.9300 . ?
C00M C014 1.382(4) . ?
C00N H00N 0.9300 . ?
C00O H00O 0.9300 . ?
C00O C00S 1.384(4) . ?
C00P C00S 1.408(5) . ?
C00P C01B 1.363(5) . ?
C00P C01D 1.466(4) . ?
C00Q H00Q 0.9300 . ?
C00Q C00Y 1.306(4) . ?
C00R H00R 0.9300 . ?
C00S H00S 0.9300 . ?
C00T H00T 0.9300 . ?
C00T C018 1.383(4) . ?
C00U H00U 0.9300 . ?
C00V H00V 0.9300 . ?
C00V C011 1.365(4) . ?
C00W H00W 0.9300 . ?
C00W C01F 1.379(4) . ?
C00X C00Z 1.409(5) . ?
C00X C019 1.367(4) . ?
C00X C01A 1.475(4) . ?
C00Y H00Y 0.9300 . ?
C00Z H00Z 0.9300 . ?
C010 H010 0.9300 . ?
C010 C016 1.373(4) . ?
C011 H011 0.9300 . ?
C012 H012 0.9300 . ?
C012 C01B 1.370(4) . ?
C013 H013 0.9300 . ?
C013 C019 1.380(4) . ?
C014 H014 0.9300 . ?
C014 C015 1.385(4) . ?
C015 H015 0.9300 . ?
C016 H016 0.9300 . ?
C016 C018 1.387(5) . ?
C017 H017 0.9300 . ?
C017 C01I 1.381(5) . ?
C018 H018 0.9300 . ?
C019 H019 0.9300 . ?
C01A H01A 0.9300 . ?
C01A C01D 1.258(4) . ?
C01B H01B 0.9300 . ?
C01C H01C 0.9300 . ?
C01C C01G 1.376(6) . ?
C01D H01D 0.9300 . ?
C01E H01E 0.9300 . ?
C01E C01H 1.363(6) . ?
C01F H01F 0.9300 . ?
C01F C01G 1.379(5) . ?
C01G H01G 0.9300 . ?
C01H H01H 0.9300 . ?
C01H C01I 1.385(6) . ?
C01I H01I 0.9300 . ?

loop_
_geom_torsion_atom_site_label_1
_geom_torsion_atom_site_label_2
_geom_torsion_atom_site_label_3
_geom_torsion_atom_site_label_4
_geom_torsion
_geom_torsion_site_symmetry_1
_geom_torsion_site_symmetry_2
_geom_torsion_site_symmetry_3
_geom_torsion_site_symmetry_4
_geom_torsion_publ_flag
N001 C003 C007 C004 1.1(3) . . . . ?
N001 C003 C007 C010 179.1(2) . . . . ?
N001 C003 C00T C018 -178.3(3) . . . . ?
N001 C005 C00O C00S 179.3(3) . . . . ?
N001 C005 C012 C01B -178.1(3) . . . . ?
N001 C006 C00M C014 -179.4(3) . . . . ?
N002 C008 C00J C00U 177.0(3) . . . . ?
N002 C008 C00N C00K -178.2(3) . . . . ?
N002 C00B C00E C00I -0.6(3) . . . . ?
N002 C00B C00E C01E 177.6(3) . . . . ?
N002 C00B C017 C01I -177.3(3) . . . . ?
N002 C00C C00I C00E -1.1(3) . . . . ?
N002 C00C C00I C01C 178.1(3) . . . . ?
N002 C00C C00W C01F -178.5(3) . . . . ?
C003 N001 C005 C00O -68.1(4) . . . . ?
C003 N001 C005 C012 112.4(3) . . . . ?
C003 N001 C006 C004 2.0(3) . . . . ?
C003 N001 C006 C00M -179.2(3) . . . . ?
C003 C007 C010 C016 -0.9(4) . . . . ?
C003 C00T C018 C016 0.4(5) . . . . ?
C004 C006 C00M C014 -0.8(4) . . . . ?
C004 C007 C010 C016 176.6(3) . . . . ?
C004 C00H C015 C014 0.2(5) . . . . ?
C005 N001 C003 C007 178.5(2) . . . . ?
C005 N001 C003 C00T -4.1(4) . . . . ?
C005 N001 C006 C004 -178.4(2) . . . . ?
C005 N001 C006 C00M 0.3(5) . . . . ?
C005 C00O C00S C00P -0.6(5) . . . . ?
C005 C012 C01B C00P -1.8(5) . . . . ?
C006 N001 C003 C007 -1.9(3) . . . . ?
C006 N001 C003 C00T 175.4(3) . . . . ?
C006 N001 C005 C00O 112.4(3) . . . . ?
C006 N001 C005 C012 -67.0(4) . . . . ?
C006 C004 C007 C003 0.2(3) . . . . ?
C006 C004 C007 C010 -177.5(3) . . . . ?
C006 C004 C00H C015 -0.7(4) . . . . ?
C006 C00M C014 C015 0.3(5) . . . . ?
C007 C003 C00T C018 -1.3(4) . . . . ?
C007 C004 C006 N001 -1.3(3) . . . . ?
C007 C004 C006 C00M 179.8(2) . . . . ?
C007 C004 C00H C015 -179.1(3) . . . . ?
C007 C010 C016 C018 0.0(5) . . . . ?
C008 N002 C00B C00E 177.8(2) . . . . ?
C008 N002 C00B C017 -4.0(5) . . . . ?
C008 N002 C00C C00I -177.1(2) . . . . ?
C008 N002 C00C C00W 1.5(5) . . . . ?
C008 C00J C00U C009 1.2(5) . . . . ?
C009 C00K C00N C008 1.2(5) . . . . ?
C009 C00Q C00Y C00G 177.3(3) . . . . ?
C00A C00D C00L C00Z 174.9(3) . . . . ?
C00A C00D C013 C019 -175.1(3) . . . . ?
C00A C00F C00R C00G 0.5(4) . . . . ?
C00A C00V C011 C00G 0.7(5) . . . . ?
C00B N002 C008 C00J -57.8(4) . . . . ?
C00B N002 C008 C00N 121.0(3) . . . . ?
C00B N002 C00C C00I 0.7(3) . . . . ?
C00B N002 C00C C00W 179.4(3) . . . . ?
C00B C00E C00I C00C 1.0(3) . . . . ?
C00B C00E C00I C01C -177.9(3) . . . . ?
C00B C00E C01E C01H -0.4(5) . . . . ?
C00B C017 C01I C01H 0.5(5) . . . . ?
C00C N002 C008 C00J 119.7(3) . . . . ?
C00C N002 C008 C00N -61.5(4) . . . . ?
C00C N002 C00B C00E -0.1(3) . . . . ?
C00C N002 C00B C017 178.1(3) . . . . ?
C00C C00I C01C C01G 1.2(5) . . . . ?
C00C C00W C01F C01G 0.2(5) . . . . ?
C00D C00A C00F C00R 177.5(3) . . . . ?
C00D C00A C00V C011 -178.1(3) . . . . ?
C00D C00L C00Z C00X 0.0(5) . . . . ?
C00D C013 C019 C00X 0.5(5) . . . . ?
C00E C00B C017 C01I 0.6(5) . . . . ?
C00E C00I C01C C01G -179.9(3) . . . . ?
C00E C01E C01H C01I 1.5(5) . . . . ?
C00F C00A C00D C00L -139.9(3) . . . . ?
C00F C00A C00D C013 37.1(4) . . . . ?
C00F C00A C00V C011 0.6(4) . . . . ?
C00H C004 C006 N001 179.9(2) . . . . ?
C00H C004 C006 C00M 1.0(4) . . . . ?
C00H C004 C007 C003 178.7(3) . . . . ?
C00H C004 C007 C010 1.1(5) . . . . ?
C00I C00C C00W C01F 0.0(4) . . . . ?
C00I C00E C01E C01H 177.3(3) . . . . ?
C00I C01C C01G C01F -1.1(5) . . . . ?
C00J C008 C00N C00K 0.6(5) . . . . ?
C00K C009 C00Q C00Y 178.5(3) . . . . ?
C00K C009 C00U C00J 0.6(4) . . . . ?
C00L C00D C013 C019 2.0(5) . . . . ?
C00M C014 C015 C00H -0.1(5) . . . . ?
C00N C008 C00J C00U -1.8(5) . . . . ?
C00O C005 C012 C01B 2.4(5) . . . . ?
C00Q C009 C00K C00N 176.9(3) . . . . ?
C00Q C009 C00U C00J -178.1(3) . . . . ?
C00R C00G C00Y C00Q -4.8(5) . . . . ?
C00R C00G C011 C00V -1.4(5) . . . . ?
C00S C00P C01B C012 -0.1(5) . . . . ?
C00S C00P C01D C01A -8.3(5) . . . . ?
C00T C003 C007 C004 -176.5(3) . . . . ?
C00T C003 C007 C010 1.5(4) . . . . ?
C00U C009 C00K C00N -1.8(4) . . . . ?
C00U C009 C00Q C00Y -2.8(5) . . . . ?
C00V C00A C00D C00L 38.8(4) . . . . ?
C00V C00A C00D C013 -144.3(3) . . . . ?
C00V C00A C00F C00R -1.2(4) . . . . ?
C00W C00C C00I C00E -179.8(3) . . . . ?
C00W C00C C00I C01C -0.7(4) . . . . ?
C00W C01F C01G C01C 0.4(6) . . . . ?
C00X C01A C01D C00P -180.0(3) . . . . ?
C00Y C00G C00R C00F -177.2(3) . . . . ?
C00Y C00G C011 C00V 176.7(3) . . . . ?
C00Z C00X C019 C013 -2.6(5) . . . . ?
C00Z C00X C01A C01D -3.5(5) . . . . ?
C010 C016 C018 C00T 0.3(5) . . . . ?
C011 C00G C00R C00F 0.8(4) . . . . ?
C011 C00G C00Y C00Q 177.3(3) . . . . ?
C012 C005 C00O C00S -1.2(5) . . . . ?
C013 C00D C00L C00Z -2.1(4) . . . . ?
C017 C00B C00E C00I -178.9(3) . . . . ?
C017 C00B C00E C01E -0.7(4) . . . . ?
C019 C00X C00Z C00L 2.4(5) . . . . ?
C019 C00X C01A C01D 177.9(3) . . . . ?
C01A C00X C00Z C00L -176.2(3) . . . . ?
C01A C00X C019 C013 176.1(3) . . . . ?
C01B C00P C00S C00O 1.3(5) . . . . ?
C01B C00P C01D C01A 172.9(4) . . . . ?
C01D C00P C00S C00O -177.5(3) . . . . ?
C01D C00P C01B C012 178.8(3) . . . . ?
C01E C00E C00I C00C -176.8(3) . . . . ?
C01E C00E C00I C01C 4.2(6) . . . . ?
C01E C01H C01I C017 -1.6(6) . . . . ?
